data_2236491
loop_
_publ_author_name
'Dayananda, A. S.'
'Dutkiewicz, Grzegorz'
'Yathirajan, H. S.'
'Ramesha, A. R.'
'Kubicki, Maciej'

_publ_section_title
;
 1-[Bis(4-fluorophenyl)methyl]piperazine
;
_journal_coeditor_code MW2085
_journal_issue 9
_journal_name_full 'Acta Crystallographica Section E'
_journal_page_first o2817
_journal_paper_doi 10.1107/S1600536812036902
_journal_volume 68
_journal_year 2012
_chemical_formula_iupac 'C17 H18 F2 N2'
_chemical_formula_moiety 'C17 H18 F2 N2'
_chemical_formula_sum 'C17 H18 F2 N2'
_chemical_formula_weight 288.33
_chemical_name_systematic
;
1-[Bis(4-fluorophenyl)methyl]piperazine
;
_space_group_IT_number 14
_symmetry_cell_setting monoclinic
_symmetry_space_group_name_Hall '-P 2ybc'
_symmetry_space_group_name_H-M 'P 1 21/c 1'
_atom_sites_solution_hydrogens difmap
_atom_sites_solution_primary direct
_atom_sites_solution_secondary difmap
_audit_creation_method SHELXL-97
_cell_angle_alpha 90.00
_cell_angle_beta 93.355(3)
_cell_angle_gamma 90.00
_cell_formula_units_Z 4
_cell_length_a 12.1574(5)
_cell_length_b 8.8559(2)
_cell_length_c 13.8604(4)
_cell_measurement_reflns_used 110
_cell_measurement_temperature 130.0(10)
_cell_measurement_theta_max 27.7712
_cell_measurement_theta_min 2.9213
_cell_volume 1489.72(8)
_computing_cell_refinement 'CrysAlis PRO (Agilent, 2011)'
_computing_data_collection 'CrysAlis PRO (Agilent, 2011)'
_computing_data_reduction 'CrysAlis PRO (Agilent, 2011)'
_computing_molecular_graphics 'XP in sHELXTL (Sheldrick, 2008)'
_computing_publication_material 'SHELXL97 (Sheldrick, 2008)'
_computing_structure_refinement 'SHELXL97 (Sheldrick, 2008)'
_computing_structure_solution 'SIR92 (Altomare <i>et al.</i>, 1993)'
_diffrn_ambient_temperature 130.0(10)
_diffrn_detector_area_resol_mean 10.5357
_diffrn_measured_fraction_theta_full 0.997
_diffrn_measured_fraction_theta_max 0.977
_diffrn_measurement_device_type 'Atlas SuperNova (Single source at offset)'
_diffrn_measurement_method '\w scan'
_diffrn_radiation_monochromator mirror
_diffrn_radiation_source 'SuperNova (Cu) X-ray Source'
_diffrn_radiation_type 'Cu K\a'
_diffrn_radiation_wavelength 1.5418
_diffrn_reflns_av_R_equivalents 0.0096
_diffrn_reflns_av_sigmaI/netI 0.0089
_diffrn_reflns_limit_h_max 15
_diffrn_reflns_limit_h_min -15
_diffrn_reflns_limit_k_max 10
_diffrn_reflns_limit_k_min -9
_diffrn_reflns_limit_l_max 17
_diffrn_reflns_limit_l_min -14
_diffrn_reflns_number 8816
_diffrn_reflns_theta_full 70.00
_diffrn_reflns_theta_max 75.32
_diffrn_reflns_theta_min 3.64
_exptl_absorpt_coefficient_mu 0.774
_exptl_absorpt_correction_T_max 1.00000
_exptl_absorpt_correction_T_min 0.82800
_exptl_absorpt_correction_type multi-scan
_exptl_absorpt_process_details '(CrysAlis PRO; Agilent, 2011)'
_exptl_crystal_colour colourless
_exptl_crystal_density_diffrn 1.286
_exptl_crystal_density_method 'not measured'
_exptl_crystal_description block
_exptl_crystal_F_000 608
_exptl_crystal_size_max 0.15
_exptl_crystal_size_mid 0.08
_exptl_crystal_size_min 0.06
_refine_diff_density_max 0.183
_refine_diff_density_min -0.228
_refine_ls_extinction_method none
_refine_ls_goodness_of_fit_ref 1.042
_refine_ls_hydrogen_treatment refall
_refine_ls_matrix_type full
_refine_ls_number_parameters 262
_refine_ls_number_reflns 3006
_refine_ls_number_restraints 0
_refine_ls_restrained_S_all 1.042
_refine_ls_R_factor_all 0.0368
_refine_ls_R_factor_gt 0.0354
_refine_ls_shift/su_max 0.001
_refine_ls_shift/su_mean 0.000
_refine_ls_structure_factor_coef Fsqd
_refine_ls_weighting_details 'calc w=1/[\s^2^(Fo^2^)+(0.0518P)^2^+0.3446P] where P=(Fo^2^+2Fc^2^)/3'
_refine_ls_weighting_scheme calc
_refine_ls_wR_factor_gt 0.0945
_refine_ls_wR_factor_ref 0.0958
_reflns_number_gt 2847
_reflns_number_total 3006
_reflns_threshold_expression I>2\s(I)
_cod_data_source_file mw2085.cif
_cod_data_source_block I
_cod_original_sg_symbol_H-M 'P 21/c'
_cod_database_code 2236491
_cod_database_fobs_code 2236491

loop_
_symmetry_equiv_pos_as_xyz
'x, y, z'
'-x, y+1/2, -z+1/2'
'-x, -y, -z'
'x, -y-1/2, z-1/2'

loop_
_atom_site_type_symbol
_atom_site_label
_atom_site_fract_x
_atom_site_fract_y
_atom_site_fract_z
_atom_site_U_iso_or_equiv
_atom_site_adp_type
_atom_site_calc_flag
_atom_site_occupancy
_atom_site_symmetry_multiplicity
C C1 0.71855(8) 0.26307(12) 0.64093(7) 0.0297(2) Uani d 1 1
H H1 0.6808(10) 0.1909(14) 0.5950(9) 0.031(3) Uiso d 1 1
N N11 0.82339(7) 0.19519(10) 0.67957(6) 0.0296(2) Uani d 1 1
C C12 0.89231(9) 0.15265(14) 0.59996(9) 0.0377(3) Uani d 1 1
H H12B 0.9123(11) 0.2450(16) 0.5634(10) 0.040(3) Uiso d 1 1
H H12A 0.8512(12) 0.0821(16) 0.5550(10) 0.044(4) Uiso d 1 1
C C13 0.99715(9) 0.07353(14) 0.63834(9) 0.0388(3) Uani d 1 1
H H13B 1.0416(12) 0.0469(16) 0.5818(11) 0.048(4) Uiso d 1 1
H H13A 1.0429(11) 0.1472(16) 0.6811(10) 0.041(3) Uiso d 1 1
N N14 0.96894(8) -0.06217(11) 0.69096(8) 0.0400(2) Uani d 1 1
H H14 1.0301(12) -0.1145(17) 0.7121(10) 0.047(4) Uiso d 1 1
C C15 0.90455(10) -0.01932(14) 0.77224(10) 0.0428(3) Uani d 1 1
H H15B 0.9468(12) 0.0538(18) 0.8199(10) 0.050(4) Uiso d 1 1
H H15A 0.8848(12) -0.1141(18) 0.8085(11) 0.054(4) Uiso d 1 1
C C16 0.79931(9) 0.05778(13) 0.73443(10) 0.0388(3) Uani d 1 1
H H16B 0.7563(12) -0.0116(17) 0.6926(10) 0.046(4) Uiso d 1 1
H H16A 0.7553(11) 0.0865(16) 0.7897(10) 0.043(4) Uiso d 1 1
C C21 0.64243(8) 0.29345(11) 0.72207(7) 0.0282(2) Uani d 1 1
C C22 0.53738(9) 0.23052(12) 0.71842(9) 0.0343(2) Uani d 1 1
H H22 0.5114(11) 0.1663(16) 0.6633(10) 0.040(3) Uiso d 1 1
C C23 0.46608(9) 0.25595(13) 0.79170(9) 0.0379(3) Uani d 1 1
H H23 0.3926(13) 0.2108(17) 0.7896(11) 0.051(4) Uiso d 1 1
C C24 0.50228(9) 0.34553(12) 0.86750(8) 0.0344(2) Uani d 1 1
F F24 0.43371(6) 0.37247(9) 0.93966(5) 0.0496(2) Uani d 1 1
C C25 0.60588(9) 0.41045(12) 0.87452(8) 0.0324(2) Uani d 1 1
H H25 0.6270(11) 0.4725(16) 0.9295(10) 0.038(3) Uiso d 1 1
C C26 0.67547(8) 0.38383(12) 0.80075(8) 0.0299(2) Uani d 1 1
H H26 0.7491(12) 0.4266(15) 0.8047(10) 0.042(3) Uiso d 1 1
C C31 0.73448(8) 0.40781(12) 0.58434(7) 0.0301(2) Uani d 1 1
C C32 0.81328(9) 0.51586(13) 0.61203(8) 0.0369(3) Uani d 1 1
H H32 0.8644(12) 0.4954(16) 0.6675(10) 0.045(4) Uiso d 1 1
C C33 0.82205(10) 0.65060(14) 0.56149(9) 0.0418(3) Uani d 1 1
H H33 0.8754(13) 0.7275(19) 0.5793(11) 0.056(4) Uiso d 1 1
C C34 0.75027(10) 0.67407(13) 0.48296(9) 0.0401(3) Uani d 1 1
F F34 0.75839(7) 0.80528(9) 0.43211(6) 0.0570(2) Uani d 1 1
C C35 0.66997(10) 0.57242(15) 0.45345(8) 0.0426(3) Uani d 1 1
H H35 0.6225(13) 0.5946(19) 0.3972(12) 0.057(4) Uiso d 1 1
C C36 0.66273(9) 0.43910(14) 0.50508(8) 0.0370(3) Uani d 1 1
H H36 0.6086(12) 0.3684(17) 0.4860(10) 0.045(4) Uiso d 1 1

loop_
_atom_site_aniso_label
_atom_site_aniso_U_11
_atom_site_aniso_U_22
_atom_site_aniso_U_33
_atom_site_aniso_U_12
_atom_site_aniso_U_13
_atom_site_aniso_U_23
C1 0.0265(5) 0.0272(5) 0.0352(5) -0.0020(4) -0.0011(4) -0.0051(4)
N11 0.0259(4) 0.0261(4) 0.0369(5) 0.0014(3) 0.0034(3) -0.0010(3)
C12 0.0340(5) 0.0403(6) 0.0393(6) 0.0027(5) 0.0062(4) -0.0066(5)
C13 0.0296(5) 0.0384(6) 0.0490(7) 0.0004(4) 0.0071(5) -0.0099(5)
N14 0.0278(5) 0.0288(5) 0.0634(6) 0.0031(4) 0.0023(4) -0.0078(4)
C15 0.0353(6) 0.0338(6) 0.0600(7) 0.0080(5) 0.0096(5) 0.0089(5)
C16 0.0298(5) 0.0283(5) 0.0591(7) 0.0025(4) 0.0092(5) 0.0061(5)
C21 0.0259(5) 0.0220(5) 0.0363(5) 0.0016(4) -0.0006(4) 0.0011(4)
C22 0.0284(5) 0.0273(5) 0.0470(6) -0.0023(4) -0.0004(4) -0.0037(4)
C23 0.0270(5) 0.0311(6) 0.0559(7) -0.0020(4) 0.0051(5) 0.0017(5)
C24 0.0328(5) 0.0287(5) 0.0426(6) 0.0060(4) 0.0104(4) 0.0056(4)
F24 0.0458(4) 0.0492(4) 0.0562(4) 0.0006(3) 0.0237(3) -0.0013(3)
C25 0.0343(5) 0.0272(5) 0.0357(5) 0.0030(4) 0.0007(4) 0.0009(4)
C26 0.0258(5) 0.0267(5) 0.0370(5) -0.0006(4) -0.0008(4) 0.0010(4)
C31 0.0291(5) 0.0300(5) 0.0312(5) 0.0015(4) 0.0028(4) -0.0034(4)
C32 0.0333(5) 0.0375(6) 0.0393(6) -0.0047(4) -0.0035(4) 0.0048(5)
C33 0.0365(6) 0.0373(6) 0.0518(7) -0.0054(5) 0.0045(5) 0.0058(5)
C34 0.0426(6) 0.0368(6) 0.0423(6) 0.0095(5) 0.0138(5) 0.0110(5)
F34 0.0578(5) 0.0500(5) 0.0649(5) 0.0125(4) 0.0191(4) 0.0278(4)
C35 0.0457(6) 0.0478(7) 0.0339(6) 0.0133(5) -0.0014(5) 0.0017(5)
C36 0.0370(6) 0.0373(6) 0.0359(5) 0.0028(5) -0.0041(4) -0.0074(5)

loop_
_atom_type_symbol
_atom_type_description
_atom_type_scat_dispersion_real
_atom_type_scat_dispersion_imag
_atom_type_scat_source
C C 0.0181 0.0091 'International Tables Vol C Tables 4.2.6.8 and 6.1.1.4'
H H 0.0000 0.0000 'International Tables Vol C Tables 4.2.6.8 and 6.1.1.4'
N N 0.0311 0.0180 'International Tables Vol C Tables 4.2.6.8 and 6.1.1.4'
F F 0.0727 0.0534 'International Tables Vol C Tables 4.2.6.8 and 6.1.1.4'

loop_
_geom_angle_atom_site_label_1
_geom_angle_atom_site_label_2
_geom_angle_atom_site_label_3
_geom_angle
N11 C1 C31 113.31(8)
N11 C1 C21 110.63(8)
C31 C1 C21 109.48(8)
N11 C1 H1 109.0(7)
C31 C1 H1 106.2(7)
C21 C1 H1 108.0(7)
C12 N11 C16 108.32(9)
C12 N11 C1 110.38(8)
C16 N11 C1 109.22(8)
N11 C12 C13 110.93(9)
N11 C12 H12B 109.7(8)
C13 C12 H12B 109.3(8)
N11 C12 H12A 110.1(8)
C13 C12 H12A 108.0(8)
H12B C12 H12A 108.9(11)
N14 C13 C12 109.73(9)
N14 C13 H13B 110.5(8)
C12 C13 H13B 108.2(8)
N14 C13 H13A 111.8(8)
C12 C13 H13A 108.9(8)
H13B C13 H13A 107.6(11)
C13 N14 C15 108.94(9)
C13 N14 H14 111.7(9)
C15 N14 H14 110.4(9)
N14 C15 C16 109.28(11)
N14 C15 H15B 112.6(8)
C16 C15 H15B 108.4(8)
N14 C15 H15A 108.7(9)
C16 C15 H15A 108.9(9)
H15B C15 H15A 108.8(12)
N11 C16 C15 111.17(9)
N11 C16 H16B 109.2(9)
C15 C16 H16B 109.5(9)
N11 C16 H16A 108.6(8)
C15 C16 H16A 109.3(8)
H16B C16 H16A 109.0(11)
C22 C21 C26 118.72(10)
C22 C21 C1 119.93(9)
C26 C21 C1 121.35(9)
C21 C22 C23 121.21(10)
C21 C22 H22 120.6(8)
C23 C22 H22 118.2(8)
C24 C23 C22 117.91(10)
C24 C23 H23 120.8(9)
C22 C23 H23 121.3(9)
F24 C24 C23 118.87(10)
F24 C24 C25 118.05(10)
C23 C24 C25 123.08(10)
C24 C25 C26 118.07(10)
C24 C25 H25 119.6(8)
C26 C25 H25 122.4(8)
C25 C26 C21 121.01(9)
C25 C26 H26 119.6(8)
C21 C26 H26 119.4(8)
C36 C31 C32 118.08(10)
C36 C31 C1 118.86(9)
C32 C31 C1 122.92(9)
C33 C32 C31 121.51(10)
C33 C32 H32 119.5(9)
C31 C32 H32 119.0(9)
C34 C33 C32 117.78(11)
C34 C33 H33 119.0(9)
C32 C33 H33 123.2(9)
F34 C34 C33 118.49(11)
F34 C34 C35 118.42(11)
C33 C34 C35 123.09(11)
C34 C35 C36 118.06(11)
C34 C35 H35 119.3(10)
C36 C35 H35 122.6(10)
C35 C36 C31 121.46(11)
C35 C36 H36 119.3(9)
C31 C36 H36 119.3(9)

loop_
_geom_bond_atom_site_label_1
_geom_bond_atom_site_label_2
_geom_bond_distance
C1 N11 1.4808(13)
C1 C31 1.5211(15)
C1 C21 1.5216(14)
C1 H1 0.996(12)
N11 C12 1.4729(14)
N11 C16 1.4734(14)
C12 C13 1.5229(16)
C12 H12B 0.999(14)
C12 H12A 0.996(15)
C13 N14 1.4571(16)
C13 H13B 1.006(15)
C13 H13A 1.023(14)
N14 C15 1.4592(16)
N14 H14 0.909(15)
C15 C16 1.5164(16)
C15 H15B 1.039(15)
C15 H15A 1.015(16)
C16 H16B 0.976(15)
C16 H16A 0.993(14)
C21 C22 1.3917(14)
C21 C26 1.3928(15)
C22 C23 1.3917(16)
C22 H22 0.989(14)
C23 C24 1.3684(17)
C23 H23 0.978(16)
C24 F24 1.3601(12)
C24 C25 1.3828(16)
C25 C26 1.3849(15)
C25 H25 0.962(14)
C26 H26 0.970(14)
C31 C36 1.3901(15)
C31 C32 1.3920(15)
C32 C33 1.3909(16)
C32 H32 0.976(14)
C33 C34 1.3706(17)
C33 H33 0.962(17)
C34 F34 1.3656(13)
C34 C35 1.3725(19)
C35 C36 1.3861(18)
C35 H35 0.963(16)
C36 H36 0.935(15)

loop_
_geom_hbond_atom_site_label_D
_geom_hbond_atom_site_label_H
_geom_hbond_atom_site_label_A
_geom_hbond_site_symmetry_A
_geom_hbond_distance_DH
_geom_hbond_distance_HA
_geom_hbond_distance_DA
_geom_hbond_angle_DHA
C25 H25 F24 3_667 0.962(14) 2.424(14) 3.2720(13) 146.8(10)
C25 H25 F34 4_576 0.962(14) 2.533(14) 3.1998(13) 126.5(10)

loop_
_geom_torsion_atom_site_label_1
_geom_torsion_atom_site_label_2
_geom_torsion_atom_site_label_3
_geom_torsion_atom_site_label_4
_geom_torsion
C31 C1 N11 C12 -62.03(11)
C21 C1 N11 C12 174.59(8)
C31 C1 N11 C16 178.99(9)
C21 C1 N11 C16 55.61(11)
C16 N11 C12 C13 -56.84(12)
C1 N11 C12 C13 -176.37(9)
N11 C12 C13 N14 59.56(12)
C12 C13 N14 C15 -60.72(12)
C13 N14 C15 C16 60.98(12)
C12 N11 C16 C15 57.53(13)
C1 N11 C16 C15 177.79(10)
N14 C15 C16 N11 -60.40(13)
N11 C1 C21 C22 -123.14(10)
C31 C1 C21 C22 111.29(10)
N11 C1 C21 C26 56.95(12)
C31 C1 C21 C26 -68.62(12)
C26 C21 C22 C23 -0.28(16)
C1 C21 C22 C23 179.81(10)
C21 C22 C23 C24 0.28(17)
C22 C23 C24 F24 179.68(10)
C22 C23 C24 C25 -0.37(17)
F24 C24 C25 C26 -179.60(9)
C23 C24 C25 C26 0.45(16)
C24 C25 C26 C21 -0.44(15)
C22 C21 C26 C25 0.36(15)
C1 C21 C26 C25 -179.73(9)
N11 C1 C31 C36 145.48(10)
C21 C1 C31 C36 -90.50(11)
N11 C1 C31 C32 -38.94(14)
C21 C1 C31 C32 85.07(12)
C36 C31 C32 C33 -1.06(17)
C1 C31 C32 C33 -176.67(10)
C31 C32 C33 C34 -0.02(18)
C32 C33 C34 F34 -179.48(10)
C32 C33 C34 C35 1.07(19)
F34 C34 C35 C36 179.60(10)
C33 C34 C35 C36 -0.95(18)
C34 C35 C36 C31 -0.22(17)
C32 C31 C36 C35 1.19(17)
C1 C31 C36 C35 176.98(10)

loop_
_cod_related_entry_id
_cod_related_entry_database
_cod_related_entry_code
1 ChemSpider 134788
